data_4077595
loop_
_publ_author_name
'Cabeza, Javier A.'
'Grepioni, Fabrizia'
'Moreno, Marta'
'Riera, V\'ictor'

_publ_section_title
;
 Reactivity of Diynes with a 1-Azavinylidene-Bridged Triruthenium Carbonyl
 Cluster. Insertion Reactions of Diynes into Ru&#x2212;H, Ru&#x2212;C, and
 Ru&#x2212;N Bonds
;
_journal_issue 25
_journal_name_full Organometallics
_journal_page_first 5424
_journal_paper_doi 10.1021/om0005506
_journal_volume 19
_journal_year 2000
_chemical_formula_sum 'C38 H21 Cl0.3 N O9 Ru3'
_chemical_formula_weight 949.40
_chemical_name_systematic
; 
 ? 
;
_space_group_IT_number 2
_symmetry_cell_setting triclinic
_symmetry_space_group_name_Hall '-P 1'
_symmetry_space_group_name_H-M 'P -1'
_atom_sites_solution_hydrogens geom
_atom_sites_solution_primary direct
_atom_sites_solution_secondary difmap
_audit_creation_method SHELXL-97
_cell_angle_alpha 76.20(3)
_cell_angle_beta 72.28(2)
_cell_angle_gamma 87.23(2)
_cell_formula_units_Z 2
_cell_length_a 12.445(3)
_cell_length_b 13.029(4)
_cell_length_c 13.946(5)
_cell_measurement_temperature 223(2)
_cell_volume 2091.1(12)
_computing_structure_refinement 'SHELXL-97 (Sheldrick, 1997)'
_computing_structure_solution 'SHELXS-97 (Sheldrick, 1990)'
_diffrn_ambient_temperature 223(2)
_diffrn_measured_fraction_theta_full 0.919
_diffrn_measured_fraction_theta_max 0.919
_diffrn_radiation_monochromator graphite
_diffrn_radiation_source 'fine-focus sealed tube'
_diffrn_radiation_type MoK\a
_diffrn_radiation_wavelength 0.71069
_diffrn_reflns_av_R_equivalents 0.0000
_diffrn_reflns_av_sigmaI/netI 0.0994
_diffrn_reflns_limit_h_max 13
_diffrn_reflns_limit_h_min -13
_diffrn_reflns_limit_k_max 14
_diffrn_reflns_limit_k_min -13
_diffrn_reflns_limit_l_max 12
_diffrn_reflns_limit_l_min 0
_diffrn_reflns_number 5885
_diffrn_reflns_theta_full 23.02
_diffrn_reflns_theta_max 23.02
_diffrn_reflns_theta_min 3.10
_exptl_absorpt_coefficient_mu 1.137
_exptl_absorpt_correction_T_max 1.00
_exptl_absorpt_correction_T_min 0.73
_exptl_absorpt_correction_type psi-scan
_exptl_crystal_colour red
_exptl_crystal_density_diffrn 1.508
_exptl_crystal_density_method 'not measured'
_exptl_crystal_F_000 930
_exptl_crystal_size_max 0.22
_exptl_crystal_size_mid 0.16
_exptl_crystal_size_min 0.16
_refine_diff_density_max 0.922
_refine_diff_density_min -0.751
_refine_diff_density_rms 0.146
_refine_ls_extinction_coef 0.0016(7)
_refine_ls_extinction_expression Fc^*^=kFc[1+0.001xFc^2^\l^3^/sin(2\q)]^-1/4^
_refine_ls_extinction_method SHELXL
_refine_ls_goodness_of_fit_ref 0.921
_refine_ls_hydrogen_treatment mixed
_refine_ls_matrix_type full
_refine_ls_number_parameters 433
_refine_ls_number_reflns 5383
_refine_ls_number_restraints 0
_refine_ls_restrained_S_all 0.921
_refine_ls_R_factor_all 0.1181
_refine_ls_R_factor_gt 0.0538
_refine_ls_shift/su_max 0.009
_refine_ls_shift/su_mean 0.000
_refine_ls_structure_factor_coef Fsqd
_refine_ls_weighting_details 'calc w=1/[\s^2^(Fo^2^)+(0.1095P)^2^+0.0000P] where P=(Fo^2^+2Fc^2^)/3'
_refine_ls_weighting_scheme calc
_refine_ls_wR_factor_gt 0.1376
_refine_ls_wR_factor_ref 0.1672
_reflns_number_gt 3124
_reflns_number_total 5383
_reflns_threshold_expression >2sigma(I)
_cod_data_source_file om0005506.cif
_cod_data_source_block 6
_cod_depositor_comments
;
The following automatic conversions were performed:

'_symmetry_cell_setting' value 'Triclinic' changed to 'triclinic'
according to /home/saulius/struct/CIF-dictionaries/cif_core.dic
dictionary named 'cif_core.dic' version 2.4.2 from
2011-04-26.

'_exptl_absorpt_correction_type' value 'Psi-scan'
changed to 'psi-scan' according to
/home/saulius/struct/CIF-dictionaries/cif_core.dic dictionary named
'cif_core.dic' version 2.4.2 from 2011-04-26.

Automatic conversion script
Id: cif_fix_values 1715 2011-07-08 13:25:40Z adriana 
;
_cod_original_cell_volume 2091.1(11)
_cod_original_sg_symbol_H-M P-1
_cod_original_formula_sum 'C38 H21 Cl0.30 N O9 Ru3'
_cod_database_code 4077595

loop_
_symmetry_equiv_pos_as_xyz
'x, y, z'
'-x, -y, -z'

loop_
_atom_site_label
_atom_site_type_symbol
_atom_site_fract_x
_atom_site_fract_y
_atom_site_fract_z
_atom_site_U_iso_or_equiv
_atom_site_adp_type
_atom_site_occupancy
_atom_site_symmetry_multiplicity
_atom_site_calc_flag
_atom_site_refinement_flags
Ru1 Ru 0.21891(7) 0.84589(7) 0.02976(8) 0.0301(3) Uani 1 1 d .
Ru2 Ru 0.41696(7) 0.75541(7) 0.05366(8) 0.0307(3) Uani 1 1 d .
Ru3 Ru 0.22796(7) 0.62344(7) 0.08918(7) 0.0291(3) Uani 1 1 d .
C1 C 0.0658(10) 0.8617(8) 0.0292(10) 0.035(3) Uani 1 1 d .
O1 O -0.0258(7) 0.8758(8) 0.0302(8) 0.064(3) Uani 1 1 d .
C2 C 0.2637(9) 0.9927(10) -0.0055(10) 0.039(3) Uani 1 1 d .
O2 O 0.2902(8) 1.0778(7) -0.0327(8) 0.064(3) Uani 1 1 d .
C3 C 0.2735(9) 0.8443(10) -0.1098(11) 0.041(3) Uani 1 1 d .
O3 O 0.3045(8) 0.8464(8) -0.1963(8) 0.063(3) Uani 1 1 d .
C4 C 0.5509(10) 0.6850(10) 0.0777(11) 0.045(3) Uani 1 1 d .
O4 O 0.6334(8) 0.6569(8) 0.0861(10) 0.080(4) Uani 1 1 d .
C5 C 0.5006(10) 0.8105(10) -0.0888(11) 0.042(3) Uani 1 1 d .
O5 O 0.5546(8) 0.8371(8) -0.1734(8) 0.063(3) Uani 1 1 d .
C6 C 0.4357(9) 0.8771(10) 0.0956(10) 0.041(3) Uani 1 1 d .
O6 O 0.4466(8) 0.9486(8) 0.1258(8) 0.063(3) Uani 1 1 d .
C7 C 0.2366(10) 0.4742(10) 0.1370(10) 0.040(3) Uani 1 1 d .
O7 O 0.2410(10) 0.3852(7) 0.1621(9) 0.074(3) Uani 1 1 d .
C8 C 0.1085(11) 0.6257(9) 0.0301(10) 0.039(3) Uani 1 1 d .
O8 O 0.0377(8) 0.6235(8) -0.0072(8) 0.067(3) Uani 1 1 d .
C9 C 0.3422(10) 0.6287(10) -0.0372(10) 0.040(3) Uani 1 1 d .
O9 O 0.3976(8) 0.6132(7) -0.1147(8) 0.060(3) Uani 1 1 d .
N1 N 0.1605(7) 0.8082(6) 0.1938(7) 0.030(2) Uani 1 1 d .
C10 C 0.0851(9) 0.8478(8) 0.2652(9) 0.032(3) Uani 1 1 d .
C11 C 0.0132(9) 0.7859(9) 0.3638(9) 0.036(3) Uani 1 1 d .
C12 C -0.0420(9) 0.6892(9) 0.3724(9) 0.033(3) Uani 1 1 d .
C13 C -0.1200(10) 0.6414(9) 0.4636(9) 0.039(3) Uani 1 1 d .
H13 H -0.1579 0.5795 0.4690 0.047 Uiso 1 1 calc R
C14 C -0.1419(12) 0.6873(12) 0.5488(11) 0.055(4) Uani 1 1 d .
H14 H -0.1962 0.6559 0.6102 0.066 Uiso 1 1 calc R
C15 C -0.0839(12) 0.7799(11) 0.5442(10) 0.054(4) Uani 1 1 d .
H15 H -0.0958 0.8074 0.6022 0.065 Uiso 1 1 calc R
C16 C -0.0092(10) 0.8272(10) 0.4508(10) 0.045(3) Uani 1 1 d .
H16 H 0.0280 0.8895 0.4453 0.053 Uiso 1 1 calc R
C33 C 0.0721(5) 0.9625(4) 0.2427(6) 0.028(3) Uani 1 1 d G
C34 C -0.0344(4) 1.0048(5) 0.2532(7) 0.042(3) Uani 1 1 d G
H34 H -0.0976 0.9602 0.2735 0.050 Uiso 1 1 calc R
C35 C -0.0466(5) 1.1138(6) 0.2334(7) 0.058(4) Uani 1 1 d G
H35 H -0.1178 1.1421 0.2404 0.069 Uiso 1 1 calc R
C36 C 0.0478(7) 1.1804(4) 0.2031(7) 0.052(4) Uani 1 1 d G
H36 H 0.0396 1.2533 0.1898 0.063 Uiso 1 1 calc R
C37 C 0.1543(6) 1.1380(5) 0.1926(7) 0.049(4) Uani 1 1 d G
H37 H 0.2174 1.1826 0.1723 0.059 Uiso 1 1 calc R
C38 C 0.1664(4) 1.0291(5) 0.2124(7) 0.043(3) Uani 1 1 d G
H38 H 0.2377 1.0008 0.2054 0.052 Uiso 1 1 calc R
C17 C -0.0145(8) 0.6454(8) 0.2754(9) 0.031(3) Uani 1 1 d .
H17 H -0.0220 0.7028 0.2181 0.037 Uiso 1 1 calc R
C18 C 0.1091(8) 0.6200(8) 0.2541(9) 0.029(3) Uani 1 1 d .
H18 H 0.1304 0.5498 0.2632 0.035 Uiso 1 1 calc R
C19 C 0.1911(8) 0.6995(8) 0.2214(9) 0.030(3) Uani 1 1 d .
C20 C 0.3077(8) 0.6729(7) 0.1917(9) 0.024(3) Uani 1 1 d .
C27 C 0.3427(6) 0.5960(5) 0.2751(5) 0.028(3) Uani 1 1 d G
C28 C 0.4107(6) 0.5116(6) 0.2531(5) 0.037(3) Uani 1 1 d G
H28 H 0.4318 0.4998 0.1868 0.044 Uiso 1 1 calc R
C29 C 0.4472(6) 0.4450(5) 0.3302(6) 0.050(4) Uani 1 1 d G
H29 H 0.4927 0.3885 0.3155 0.060 Uiso 1 1 calc R
C30 C 0.4157(6) 0.4627(6) 0.4294(5) 0.049(4) Uani 1 1 d G
H30 H 0.4401 0.4181 0.4810 0.059 Uiso 1 1 calc R
C31 C 0.3476(6) 0.5470(6) 0.4514(5) 0.048(3) Uani 1 1 d G
H31 H 0.3265 0.5589 0.5177 0.057 Uiso 1 1 calc R
C32 C 0.3111(6) 0.6137(5) 0.3742(6) 0.041(3) Uani 1 1 d G
H32 H 0.2656 0.6701 0.3889 0.049 Uiso 1 1 calc R
C21 C -0.0896(6) 0.5523(5) 0.2829(6) 0.034(3) Uani 1 1 d G
C22 C -0.0731(6) 0.4515(6) 0.3371(6) 0.044(3) Uani 1 1 d G
H22 H -0.0183 0.4410 0.3710 0.053 Uiso 1 1 calc R
C23 C -0.1385(7) 0.3664(4) 0.3406(7) 0.049(4) Uani 1 1 d G
H23 H -0.1275 0.2990 0.3769 0.059 Uiso 1 1 calc R
C24 C -0.2205(6) 0.3820(5) 0.2899(7) 0.046(3) Uani 1 1 d G
H24 H -0.2643 0.3251 0.2923 0.056 Uiso 1 1 calc R
C25 C -0.2370(6) 0.4828(7) 0.2357(7) 0.055(4) Uani 1 1 d G
H25 H -0.2919 0.4933 0.2018 0.066 Uiso 1 1 calc R
C26 C -0.1716(7) 0.5679(5) 0.2322(6) 0.052(4) Uani 1 1 d G
H26 H -0.1827 0.6353 0.1959 0.062 Uiso 1 1 calc R
Cl1 Cl 0.680(3) 0.834(3) 0.301(3) 0.112(11) Uiso 0.15 1 d P
Cl2 Cl 0.300(3) 0.886(3) 0.427(3) 0.121(12) Uiso 0.15 1 d P

loop_
_atom_site_aniso_label
_atom_site_aniso_U_11
_atom_site_aniso_U_22
_atom_site_aniso_U_33
_atom_site_aniso_U_23
_atom_site_aniso_U_13
_atom_site_aniso_U_12
Ru1 0.0316(5) 0.0292(5) 0.0295(6) -0.0057(4) -0.0102(4) 0.0020(4)
Ru2 0.0265(5) 0.0316(5) 0.0323(7) -0.0061(4) -0.0073(4) -0.0010(4)
Ru3 0.0309(5) 0.0276(5) 0.0298(6) -0.0097(4) -0.0082(4) -0.0002(4)
C1 0.040(7) 0.026(6) 0.039(8) -0.011(6) -0.011(6) 0.003(5)
O1 0.038(5) 0.084(7) 0.079(8) -0.022(6) -0.030(5) 0.012(5)
C2 0.030(6) 0.036(7) 0.044(9) -0.005(6) -0.004(6) -0.003(5)
O2 0.066(6) 0.030(5) 0.081(8) -0.005(5) -0.005(5) -0.012(5)
C3 0.023(6) 0.068(9) 0.031(9) -0.018(7) -0.002(6) 0.012(6)
O3 0.056(6) 0.103(8) 0.030(6) -0.019(6) -0.014(5) 0.014(5)
C4 0.032(7) 0.046(7) 0.051(9) -0.002(7) -0.013(6) 0.003(6)
O4 0.039(6) 0.074(7) 0.118(10) 0.008(7) -0.036(6) 0.016(5)
C5 0.047(7) 0.045(7) 0.031(9) -0.009(6) -0.005(6) -0.007(6)
O5 0.071(6) 0.080(7) 0.034(7) -0.014(5) -0.006(5) -0.016(5)
C6 0.032(6) 0.044(8) 0.039(9) -0.006(7) -0.002(6) 0.001(5)
O6 0.066(6) 0.054(6) 0.076(8) -0.040(6) -0.010(5) -0.015(5)
C7 0.047(7) 0.030(7) 0.049(9) -0.014(6) -0.019(6) -0.004(5)
O7 0.112(9) 0.026(5) 0.080(8) -0.006(5) -0.026(6) -0.007(5)
C8 0.050(8) 0.044(7) 0.031(8) -0.016(6) -0.018(6) 0.004(6)
O8 0.067(6) 0.089(8) 0.060(7) -0.014(6) -0.041(6) -0.011(6)
C9 0.042(7) 0.050(8) 0.023(8) -0.006(6) -0.005(6) 0.000(6)
O9 0.062(6) 0.070(6) 0.049(7) -0.035(5) 0.000(5) -0.009(5)
N1 0.025(5) 0.026(5) 0.038(6) -0.004(4) -0.010(4) -0.001(4)
C10 0.038(6) 0.027(6) 0.034(8) -0.009(6) -0.015(6) 0.001(5)
C11 0.035(6) 0.050(7) 0.025(8) -0.016(6) -0.009(5) 0.007(5)
C12 0.037(6) 0.042(7) 0.022(7) -0.012(6) -0.009(5) 0.008(5)
C13 0.045(7) 0.035(6) 0.026(8) 0.004(6) -0.005(6) 0.006(5)
C14 0.058(8) 0.076(10) 0.025(9) -0.002(8) -0.013(6) 0.018(8)
C15 0.080(10) 0.066(9) 0.021(8) -0.018(7) -0.016(7) 0.010(8)
C16 0.042(7) 0.050(8) 0.045(9) -0.022(7) -0.011(6) 0.005(6)
C33 0.037(6) 0.027(6) 0.025(7) -0.014(5) -0.014(5) 0.007(5)
C34 0.032(6) 0.039(7) 0.063(10) -0.019(7) -0.020(6) 0.005(5)
C35 0.062(9) 0.064(9) 0.059(10) -0.031(8) -0.030(8) 0.044(8)
C36 0.071(10) 0.045(8) 0.050(10) -0.014(7) -0.032(8) 0.019(7)
C37 0.055(8) 0.045(8) 0.056(10) -0.023(7) -0.018(7) -0.008(6)
C38 0.042(7) 0.038(7) 0.047(9) -0.017(6) -0.005(6) 0.008(6)
C17 0.021(5) 0.020(5) 0.046(8) -0.004(5) -0.005(5) -0.002(4)
C18 0.032(6) 0.029(6) 0.028(7) -0.010(5) -0.009(5) 0.008(5)
C19 0.026(6) 0.031(6) 0.036(8) -0.004(5) -0.017(5) 0.009(5)
C20 0.032(6) 0.009(5) 0.033(7) -0.001(5) -0.014(5) -0.003(4)
C27 0.029(6) 0.031(6) 0.030(8) -0.014(5) -0.013(5) 0.004(5)
C28 0.036(6) 0.050(7) 0.023(7) 0.002(6) -0.015(5) 0.007(6)
C29 0.043(7) 0.060(8) 0.040(9) -0.011(7) -0.002(6) 0.011(6)
C30 0.037(7) 0.050(8) 0.054(10) 0.006(7) -0.020(7) 0.004(6)
C31 0.047(7) 0.069(9) 0.029(8) -0.010(7) -0.014(6) -0.008(7)
C32 0.039(7) 0.041(7) 0.032(8) 0.003(6) -0.003(6) -0.008(5)
C21 0.033(6) 0.039(7) 0.025(7) -0.014(6) 0.002(5) -0.004(5)
C22 0.038(7) 0.034(7) 0.052(9) 0.003(6) -0.011(6) -0.002(5)
C23 0.050(8) 0.032(7) 0.059(10) 0.001(6) -0.017(7) 0.009(6)
C24 0.051(8) 0.049(8) 0.047(9) -0.020(7) -0.017(7) -0.012(6)
C25 0.054(8) 0.067(10) 0.057(10) -0.023(8) -0.028(7) -0.007(7)
C26 0.046(7) 0.060(9) 0.059(10) -0.008(7) -0.035(7) 0.006(6)

loop_
_atom_type_symbol
_atom_type_description
_atom_type_scat_dispersion_real
_atom_type_scat_dispersion_imag
_atom_type_scat_source
C C 0.0033 0.0016 'International Tables Vol C Tables 4.2.6.8 and 6.1.1.4'
H H 0.0000 0.0000 'International Tables Vol C Tables 4.2.6.8 and 6.1.1.4'
N N 0.0061 0.0033 'International Tables Vol C Tables 4.2.6.8 and 6.1.1.4'
O O 0.0106 0.0060 'International Tables Vol C Tables 4.2.6.8 and 6.1.1.4'
Ru Ru -1.2594 0.8363 'International Tables Vol C Tables 4.2.6.8 and 6.1.1.4'
Cl Cl 0.1484 0.1585 'International Tables Vol C Tables 4.2.6.8 and 6.1.1.4'

loop_
_geom_angle_atom_site_label_1
_geom_angle_atom_site_label_2
_geom_angle_atom_site_label_3
_geom_angle
C3 Ru1 C1 93.9(5)
C3 Ru1 C2 89.4(6)
C1 Ru1 C2 99.1(5)
C3 Ru1 N1 166.3(5)
C1 Ru1 N1 88.7(4)
C2 Ru1 N1 103.5(4)
C3 Ru1 Ru2 88.2(4)
C1 Ru1 Ru2 161.4(3)
C2 Ru1 Ru2 99.4(3)
N1 Ru1 Ru2 85.1(2)
C3 Ru1 Ru3 91.4(4)
C1 Ru1 Ru3 100.5(3)
C2 Ru1 Ru3 160.3(3)
N1 Ru1 Ru3 75.0(2)
Ru2 Ru1 Ru3 60.90(4)
C6 Ru2 C5 94.8(5)
C6 Ru2 C4 96.9(5)
C5 Ru2 C4 89.8(5)
C6 Ru2 C20 98.0(4)
C5 Ru2 C20 165.7(5)
C4 Ru2 C20 94.7(5)
C6 Ru2 Ru1 84.4(4)
C5 Ru2 Ru1 93.4(4)
C4 Ru2 Ru1 176.4(4)
C20 Ru2 Ru1 81.8(3)
C6 Ru2 Ru3 133.4(3)
C5 Ru2 Ru3 115.7(4)
C4 Ru2 Ru3 116.4(4)
C20 Ru2 Ru3 50.3(3)
Ru1 Ru2 Ru3 60.71(4)
C9 Ru3 C8 93.9(5)
C9 Ru3 C7 93.7(5)
C8 Ru3 C7 99.0(5)
C9 Ru3 C20 106.6(5)
C8 Ru3 C20 152.2(4)
C7 Ru3 C20 98.2(5)
C9 Ru3 C19 138.1(5)
C8 Ru3 C19 115.0(4)
C7 Ru3 C19 109.7(5)
C20 Ru3 C19 37.9(4)
C9 Ru3 C18 171.6(5)
C8 Ru3 C18 94.4(4)
C7 Ru3 C18 86.1(5)
C20 Ru3 C18 65.2(4)
C19 Ru3 C18 35.5(4)
C9 Ru3 Ru1 88.2(4)
C8 Ru3 Ru1 84.1(4)
C7 Ru3 Ru1 176.2(4)
C20 Ru3 Ru1 78.2(2)
C19 Ru3 Ru1 66.9(3)
C18 Ru3 Ru1 91.6(3)
C9 Ru3 Ru2 65.0(4)
C8 Ru3 Ru2 135.9(4)
C7 Ru3 Ru2 119.6(4)
C20 Ru3 Ru2 46.5(3)
C19 Ru3 Ru2 73.2(3)
C18 Ru3 Ru2 107.8(3)
Ru1 Ru3 Ru2 58.39(4)
O1 C1 Ru1 176.7(10)
O2 C2 Ru1 175.2(12)
O3 C3 Ru1 177.5(11)
O4 C4 Ru2 171.3(11)
O5 C5 Ru2 175.3(12)
O6 C6 Ru2 176.8(12)
O7 C7 Ru3 177.3(12)
O8 C8 Ru3 177.3(11)
O9 C9 Ru3 164.5(11)
C10 N1 C19 118.5(9)
C10 N1 Ru1 135.2(7)
C19 N1 Ru1 103.3(7)
N1 C10 C33 117.4(9)
N1 C10 C11 125.2(9)
C33 C10 C11 117.3(9)
C16 C11 C12 118.8(11)
C16 C11 C10 118.4(11)
C12 C11 C10 122.5(10)
C13 C12 C11 120.2(11)
C13 C12 C17 122.3(10)
C11 C12 C17 117.4(9)
C12 C13 C14 119.0(12)
C15 C14 C13 122.0(12)
C16 C15 C14 117.2(13)
C11 C16 C15 122.6(12)
C34 C33 C38 120.0
C34 C33 C10 120.2(6)
C38 C33 C10 119.8(6)
C35 C34 C33 120.0
C34 C35 C36 120.0
C37 C36 C35 120.0
C38 C37 C36 120.0
C37 C38 C33 120.0
C18 C17 C21 113.8(8)
C18 C17 C12 103.8(9)
C21 C17 C12 115.5(8)
C19 C18 C17 121.1(9)
C19 C18 Ru3 68.2(6)
C17 C18 Ru3 122.7(8)
C18 C19 C20 119.4(9)
C18 C19 N1 119.7(9)
C20 C19 N1 119.2(9)
C18 C19 Ru3 76.3(7)
C20 C19 Ru3 70.2(6)
N1 C19 Ru3 111.9(8)
C19 C20 C27 114.2(9)
C19 C20 Ru2 120.1(7)
C27 C20 Ru2 125.1(6)
C19 C20 Ru3 71.9(6)
C27 C20 Ru3 123.0(6)
Ru2 C20 Ru3 83.2(4)
C28 C27 C32 120.0
C28 C27 C20 121.0(6)
C32 C27 C20 118.9(6)
C27 C28 C29 120.0
C28 C29 C30 120.0
C29 C30 C31 120.0
C32 C31 C30 120.0
C31 C32 C27 120.0
C22 C21 C26 120.0
C22 C21 C17 120.1(6)
C26 C21 C17 119.9(6)
C23 C22 C21 120.0
C22 C23 C24 120.0
C23 C24 C25 120.0
C26 C25 C24 120.0
C25 C26 C21 120.0

loop_
_geom_bond_atom_site_label_1
_geom_bond_atom_site_label_2
_geom_bond_distance
Ru1 C3 1.861(14)
Ru1 C1 1.909(12)
Ru1 C2 1.924(13)
Ru1 N1 2.119(10)
Ru1 Ru2 2.7582(14)
Ru1 Ru3 2.8247(16)
Ru2 C6 1.863(14)
Ru2 C5 1.918(14)
Ru2 C4 1.944(13)
Ru2 C20 2.066(10)
Ru2 Ru3 2.8301(14)
Ru3 C9 1.886(13)
Ru3 C8 1.903(13)
Ru3 C7 1.908(13)
Ru3 C20 2.192(11)
Ru3 C19 2.214(12)
Ru3 C18 2.316(11)
C1 O1 1.143(13)
C2 O2 1.113(13)
C3 O3 1.143(14)
C4 O4 1.104(14)
C5 O5 1.145(14)
C6 O6 1.139(14)
C7 O7 1.132(13)
C8 O8 1.156(15)
C9 O9 1.149(14)
N1 C10 1.330(14)
N1 C19 1.441(13)
C10 C33 1.463(12)
C10 C11 1.462(16)
C11 C16 1.389(17)
C11 C12 1.426(16)
C12 C13 1.370(15)
C12 C17 1.531(16)
C13 C14 1.403(18)
C14 C15 1.41(2)
C15 C16 1.370(18)
C33 C34 1.3900
C33 C38 1.3900
C34 C35 1.3900
C35 C36 1.3900
C36 C37 1.3900
C37 C38 1.3900
C17 C18 1.511(14)
C17 C21 1.532(11)
C18 C19 1.383(15)
C19 C20 1.432(14)
C20 C27 1.502(12)
C27 C28 1.3900
C27 C32 1.3900
C28 C29 1.3900
C29 C30 1.3900
C30 C31 1.3900
C31 C32 1.3900
C21 C22 1.3900
C21 C26 1.3900
C22 C23 1.3900
C23 C24 1.3900
C24 C25 1.3900
C25 C26 1.3900
